data_4311438
loop_
_publ_author_name
'Juan Qiao'
'Li D. Wang'
'Lian Duan'
'Yang Li'
'De Q. Zhang'
'Yong Qiu'

_publ_contact_author
;
Yong Qiu
;
_publ_contact_author_address
;
Dr Yong Qiu
organic optoelectronic Laboratory
Chemistry Department
Tsinghua University
Beijing
100084
P.R.China
;
_publ_contact_author_email 'qiuy@mail.tsinghua.edu.cn '
_publ_contact_author_fax '0086 010 62795137 '
_publ_contact_author_phone '0086 010 62788802 '
_publ_section_title
;
 Synthesis, Crystal Structure, and Luminescent Properties of a Binuclear
 Gallium Complex with Mixed Ligands
;
_journal_name_full 'Inorganic Chemistry'
_journal_page_first 5096
_journal_page_last 5102
_journal_paper_doi 10.1021/ic049603s
_journal_volume 43
_journal_year 2004
_chemical_formula_moiety
;
(Ga (C9 H6 N O) (O C6 H5 CH N C6 H5 O))2
;
_chemical_formula_sum 'C44 H30 Ga2 N4 O6'
_chemical_formula_weight 850.16
_chemical_name_systematic
;
dimer of (salicylidene o-hydoxyanillino)(8-hydroxy-
quinolino)gallium
;
_space_group_IT_number 2
_symmetry_cell_setting triclinic
_symmetry_space_group_name_Hall '-P 1'
_symmetry_space_group_name_H-M 'P -1'
_atom_sites_solution_hydrogens geom
_atom_sites_solution_primary direct
_atom_sites_solution_secondary difmap
_audit_creation_method SHELXL-97
_cell_angle_alpha 103.461(15)
_cell_angle_beta 100.070(7)
_cell_angle_gamma 96.107(18)
_cell_formula_units_Z 2
_cell_length_a 11.357(3)
_cell_length_b 12.945(3)
_cell_length_c 12.947(3)
_cell_measurement_reflns_used 26
_cell_measurement_temperature 293(2)
_cell_measurement_theta_max 11.2
_cell_measurement_theta_min 3.3
_cell_volume 1801.0(8)
_computing_cell_refinement 'XSCANS (Bruker, 1997)'
_computing_data_collection 'XSCANS (Bruker, 1997)'
_computing_data_reduction 'XSCANS (Bruker, 1997)'
_computing_molecular_graphics 'SHELXTL (Sheldick, 1995)'
_computing_publication_material 'SHELXTL (Sheldick, 1995)'
_computing_structure_refinement 'SHELXTL (Sheldick, 1995)'
_computing_structure_solution 'SHELXTL (Sheldick, 1995)'
_diffrn_ambient_temperature 293(2)
_diffrn_measured_fraction_theta_full 0.986
_diffrn_measured_fraction_theta_max 0.986
_diffrn_measurement_device_type 'Bruker P4'
_diffrn_measurement_method \w-scan
_diffrn_radiation_monochromator graphite
_diffrn_radiation_source 'fine-focus sealed tube'
_diffrn_radiation_type MoK\a
_diffrn_radiation_wavelength 0.71073
_diffrn_reflns_av_R_equivalents 0.0498
_diffrn_reflns_av_sigmaI/netI 0.1282
_diffrn_reflns_limit_h_max 0
_diffrn_reflns_limit_h_min -13
_diffrn_reflns_limit_k_max 14
_diffrn_reflns_limit_k_min -14
_diffrn_reflns_limit_l_max 15
_diffrn_reflns_limit_l_min -15
_diffrn_reflns_number 6655
_diffrn_reflns_theta_full 25.01
_diffrn_reflns_theta_max 25.01
_diffrn_reflns_theta_min 2.21
_diffrn_standards_decay_% +-4.1
_diffrn_standards_interval_count 100
_diffrn_standards_number 3
_exptl_absorpt_coefficient_mu 1.554
_exptl_absorpt_correction_T_max 0.41724
_exptl_absorpt_correction_T_min 0.35017
_exptl_absorpt_correction_type psi-scan
_exptl_absorpt_process_details 'North, et al., 1968'
_exptl_crystal_colour yellow
_exptl_crystal_density_diffrn 1.568
_exptl_crystal_density_method 'not measured'
_exptl_crystal_description prism
_exptl_crystal_F_000 864
_exptl_crystal_size_max 0.2
_exptl_crystal_size_mid 0.2
_exptl_crystal_size_min 0.1
_refine_diff_density_max 0.531
_refine_diff_density_min -0.471
_refine_diff_density_rms 0.096
_refine_ls_extinction_coef 0.0007(2)
_refine_ls_extinction_expression Fc^*^=kFc[1+0.001xFc^2^\l^3^/sin(2\q)]^-1/4^
_refine_ls_extinction_method SHELXL
_refine_ls_goodness_of_fit_ref 1.068
_refine_ls_hydrogen_treatment mixed
_refine_ls_matrix_type full
_refine_ls_number_parameters 506
_refine_ls_number_reflns 6281
_refine_ls_number_restraints 0
_refine_ls_restrained_S_all 1.068
_refine_ls_R_factor_all 0.1502
_refine_ls_R_factor_gt 0.0627
_refine_ls_shift/su_max 0.000
_refine_ls_shift/su_mean 0.000
_refine_ls_structure_factor_coef Fsqd
_refine_ls_weighting_details 'calc w=1/[\s^2^(Fo^2^)+(0.0010P)^2^+1.0000P] where P=(Fo^2^+2Fc^2^)/3'
_refine_ls_weighting_scheme calc
_refine_ls_wR_factor_gt 0.1012
_refine_ls_wR_factor_ref 0.1290
_reflns_number_gt 3188
_reflns_number_total 6281
_reflns_threshold_expression >2sigma(I)
_cod_data_source_file ic049603ssi20040608_090236.cif
_cod_data_source_block qiaoj-1
_cod_original_cell_volume 1801.1(7)
_cod_database_code 4311438

loop_
_symmetry_equiv_pos_as_xyz
'x, y, z'
'-x, -y, -z'

loop_
_atom_site_label
_atom_site_type_symbol
_atom_site_fract_x
_atom_site_fract_y
_atom_site_fract_z
_atom_site_U_iso_or_equiv
_atom_site_adp_type
_atom_site_occupancy
_atom_site_symmetry_multiplicity
_atom_site_calc_flag
_atom_site_refinement_flags
_atom_site_disorder_assembly
_atom_site_disorder_group
Ga1 Ga 0.21903(7) 0.32236(6) 0.26862(7) 0.0484(3) Uani 1 1 d . . .
Ga2 Ga 0.35996(7) 0.28562(6) 0.07026(6) 0.0449(3) Uani 1 1 d . . .
O1 O 0.0823(4) 0.2276(4) 0.2823(4) 0.0540(13) Uani 1 1 d . . .
O2 O 0.5342(4) 0.3170(3) 0.0846(3) 0.0457(12) Uani 1 1 d . . .
O3 O 0.1955(4) 0.2427(4) 0.1062(4) 0.0466(12) Uani 1 1 d . . .
O4 O 0.2527(4) 0.4223(4) 0.4065(4) 0.0548(14) Uani 1 1 d . . .
O5 O 0.3070(4) 0.2164(4) -0.0797(4) 0.0529(13) Uani 1 1 d . . .
O6 O 0.3755(4) 0.3750(4) 0.2264(4) 0.0478(13) Uani 1 1 d . . .
N1 N 0.3144(6) 0.2152(4) 0.3300(4) 0.0448(15) Uani 1 1 d . . .
N2 N 0.4048(5) 0.1429(4) 0.1030(4) 0.0428(14) Uani 1 1 d . . .
N3 N 0.1088(6) 0.4129(5) 0.2008(5) 0.0571(17) Uani 1 1 d . . .
N4 N 0.3456(5) 0.4346(5) 0.0448(5) 0.0502(16) Uani 1 1 d . . .
C1 C 0.4321(7) 0.2140(6) 0.3539(6) 0.056(2) Uani 1 1 d . . .
H1A H 0.4846 0.2701 0.3452 0.067 Uiso 1 1 calc R . .
C2 C 0.4813(8) 0.1312(7) 0.3919(6) 0.066(2) Uani 1 1 d . . .
H2A H 0.5646 0.1324 0.4091 0.080 Uiso 1 1 calc R . .
C3 C 0.4021(8) 0.0488(6) 0.4027(6) 0.068(2) Uani 1 1 d . . .
H3A H 0.4321 -0.0091 0.4233 0.082 Uiso 1 1 calc R . .
C4 C 0.2754(8) 0.0496(6) 0.3832(5) 0.054(2) Uani 1 1 d . . .
C5 C 0.2370(7) 0.1349(5) 0.3450(5) 0.0424(18) Uani 1 1 d . . .
C6 C 0.1127(7) 0.1447(6) 0.3200(5) 0.050(2) Uani 1 1 d . . .
C7 C 0.0309(7) 0.0655(6) 0.3371(6) 0.062(2) Uani 1 1 d . . .
H7A H -0.0515 0.0693 0.3227 0.074 Uiso 1 1 calc R . .
C8 C 0.0702(9) -0.0177(7) 0.3750(7) 0.075(3) Uani 1 1 d . . .
H8A H 0.0127 -0.0687 0.3857 0.090 Uiso 1 1 calc R . .
C9 C 0.1889(9) -0.0300(6) 0.3980(6) 0.073(3) Uani 1 1 d . . .
H9A H 0.2122 -0.0884 0.4225 0.088 Uiso 1 1 calc R . .
C10 C 0.3326(7) 0.0554(5) 0.1046(5) 0.0459(18) Uani 1 1 d . . .
H10A H 0.2493 0.0542 0.0937 0.055 Uiso 1 1 calc R . .
C11 C 0.3826(7) -0.0355(5) 0.1230(5) 0.0505(19) Uani 1 1 d . . .
H11A H 0.3321 -0.0967 0.1237 0.061 Uiso 1 1 calc R . .
C12 C 0.5059(7) -0.0339(5) 0.1400(5) 0.051(2) Uani 1 1 d . . .
H12A H 0.5384 -0.0939 0.1527 0.062 Uiso 1 1 calc R . .
C13 C 0.5830(7) 0.0579(5) 0.1384(5) 0.0453(18) Uani 1 1 d . . .
C14 C 0.5273(6) 0.1458(5) 0.1177(5) 0.0388(17) Uani 1 1 d . . .
C15 C 0.5947(6) 0.2420(5) 0.1092(5) 0.0435(18) Uani 1 1 d . . .
C16 C 0.7192(7) 0.2455(6) 0.1258(6) 0.055(2) Uani 1 1 d . . .
H16A H 0.7667 0.3072 0.1222 0.066 Uiso 1 1 calc R . .
C17 C 0.7755(7) 0.1612(6) 0.1473(6) 0.057(2) Uani 1 1 d . . .
H17A H 0.8595 0.1683 0.1587 0.069 Uiso 1 1 calc R . .
C18 C 0.7114(7) 0.0678(6) 0.1524(5) 0.053(2) Uani 1 1 d . . .
H18A H 0.7510 0.0112 0.1648 0.064 Uiso 1 1 calc R . .
C19 C 0.0964(7) 0.2626(6) 0.0465(6) 0.0428(17) Uani 1 1 d . . .
C20 C 0.0470(7) 0.3570(6) 0.0892(6) 0.0512(19) Uani 1 1 d . . .
C21 C -0.0537(7) 0.3834(7) 0.0271(8) 0.071(3) Uani 1 1 d . . .
H21A H -0.0856 0.4450 0.0541 0.085 Uiso 1 1 calc R . .
C22 C -0.1049(8) 0.3180(9) -0.0735(8) 0.081(3) Uani 1 1 d . . .
H22A H -0.1707 0.3372 -0.1147 0.097 Uiso 1 1 calc R . .
C23 C -0.0629(8) 0.2257(9) -0.1157(7) 0.082(3) Uani 1 1 d . . .
H23A H -0.1013 0.1808 -0.1830 0.098 Uiso 1 1 calc R . .
C24 C 0.0390(7) 0.2003(7) -0.0553(6) 0.068(2) Uani 1 1 d . . .
H24A H 0.0696 0.1388 -0.0849 0.081 Uiso 1 1 calc R . .
C25 C 0.0874(8) 0.5028(7) 0.2480(7) 0.070(2) Uani 1 1 d . . .
H25A H 0.0347 0.5366 0.2084 0.084 Uiso 1 1 calc R . .
C26 C 0.1392(7) 0.5571(6) 0.3595(6) 0.057(2) Uani 1 1 d . . .
C27 C 0.2151(7) 0.5143(6) 0.4316(6) 0.054(2) Uani 1 1 d . . .
C28 C 0.2526(8) 0.5785(6) 0.5372(7) 0.070(2) Uani 1 1 d . . .
H28A H 0.3044 0.5538 0.5869 0.084 Uiso 1 1 calc R . .
C29 C 0.2170(10) 0.6761(7) 0.5715(8) 0.093(3) Uani 1 1 d . . .
H29A H 0.2449 0.7158 0.6431 0.111 Uiso 1 1 calc R . .
C30 C 0.1402(10) 0.7165(8) 0.5010(9) 0.098(3) Uani 1 1 d . . .
H30A H 0.1156 0.7826 0.5251 0.118 Uiso 1 1 calc R . .
C31 C 0.1014(9) 0.6595(7) 0.3975(8) 0.085(3) Uani 1 1 d . . .
H31A H 0.0497 0.6864 0.3498 0.102 Uiso 1 1 calc R . .
C32 C 0.2788(7) 0.3717(6) -0.1495(6) 0.0516(19) Uani 1 1 d . . .
C33 C 0.2737(6) 0.2615(6) -0.1610(6) 0.0458(18) Uani 1 1 d . . .
C34 C 0.2357(7) 0.1925(6) -0.2656(6) 0.059(2) Uani 1 1 d . . .
H34A H 0.2310 0.1186 -0.2752 0.071 Uiso 1 1 calc R . .
C35 C 0.2054(7) 0.2334(7) -0.3540(7) 0.069(2) Uani 1 1 d . . .
H35A H 0.1800 0.1865 -0.4228 0.083 Uiso 1 1 calc R . .
C36 C 0.2119(8) 0.3428(7) -0.3424(7) 0.078(3) Uani 1 1 d . . .
H36A H 0.1914 0.3696 -0.4028 0.093 Uiso 1 1 calc R . .
C37 C 0.2486(7) 0.4108(6) -0.2416(7) 0.069(2) Uani 1 1 d . . .
H37A H 0.2538 0.4845 -0.2335 0.083 Uiso 1 1 calc R . .
C38 C 0.3215(7) 0.4516(6) -0.0463(7) 0.063(2) Uani 1 1 d . . .
H38A H 0.3319 0.5231 -0.0489 0.075 Uiso 1 1 calc R . .
C39 C 0.3905(6) 0.5209(6) 0.1441(6) 0.0464(18) Uani 1 1 d . . .
C40 C 0.4067(6) 0.4824(5) 0.2378(6) 0.0409(17) Uani 1 1 d . . .
C41 C 0.4533(6) 0.5542(6) 0.3365(6) 0.054(2) Uani 1 1 d . . .
H41A H 0.4658 0.5297 0.3989 0.064 Uiso 1 1 calc R . .
C42 C 0.4817(8) 0.6617(7) 0.3441(7) 0.077(3) Uani 1 1 d . . .
H42A H 0.5149 0.7099 0.4110 0.093 Uiso 1 1 calc R . .
C43 C 0.4600(8) 0.6974(6) 0.2506(8) 0.071(3) Uani 1 1 d . . .
H43A H 0.4752 0.7708 0.2564 0.085 Uiso 1 1 calc R . .
C44 C 0.4175(7) 0.6295(6) 0.1513(6) 0.059(2) Uani 1 1 d . . .
H44A H 0.4066 0.6550 0.0894 0.071 Uiso 1 1 calc R . .

loop_
_atom_site_aniso_label
_atom_site_aniso_U_11
_atom_site_aniso_U_22
_atom_site_aniso_U_33
_atom_site_aniso_U_23
_atom_site_aniso_U_13
_atom_site_aniso_U_12
Ga1 0.0480(6) 0.0460(5) 0.0571(6) 0.0189(4) 0.0167(5) 0.0104(4)
Ga2 0.0426(6) 0.0437(5) 0.0544(6) 0.0189(4) 0.0142(4) 0.0116(4)
O1 0.047(3) 0.052(3) 0.070(4) 0.024(3) 0.016(3) 0.013(3)
O2 0.046(3) 0.037(3) 0.061(3) 0.021(2) 0.016(3) 0.012(2)
O3 0.042(3) 0.050(3) 0.050(3) 0.013(2) 0.011(3) 0.009(3)
O4 0.064(4) 0.052(3) 0.056(3) 0.016(3) 0.022(3) 0.019(3)
O5 0.062(4) 0.055(3) 0.047(3) 0.019(3) 0.009(3) 0.022(3)
O6 0.046(3) 0.043(3) 0.060(3) 0.017(2) 0.020(3) 0.010(2)
N1 0.050(4) 0.047(4) 0.044(4) 0.017(3) 0.013(3) 0.016(3)
N2 0.046(4) 0.043(4) 0.043(4) 0.012(3) 0.016(3) 0.009(3)
N3 0.059(5) 0.049(4) 0.075(5) 0.025(4) 0.029(4) 0.016(4)
N4 0.047(4) 0.061(4) 0.052(4) 0.026(3) 0.015(3) 0.018(3)
C1 0.045(5) 0.059(5) 0.057(5) 0.005(4) 0.012(4) -0.001(4)
C2 0.064(6) 0.067(6) 0.064(6) 0.018(5) -0.007(5) 0.021(5)
C3 0.090(7) 0.045(5) 0.063(6) 0.016(4) -0.011(5) 0.022(5)
C4 0.070(6) 0.051(5) 0.035(4) 0.015(4) -0.008(4) 0.005(4)
C5 0.055(5) 0.034(4) 0.043(4) 0.012(3) 0.020(4) 0.005(4)
C6 0.051(5) 0.064(5) 0.034(4) 0.016(4) 0.007(4) 0.001(4)
C7 0.052(5) 0.069(6) 0.062(5) 0.020(4) 0.012(4) -0.007(5)
C8 0.079(7) 0.062(6) 0.087(7) 0.034(5) 0.013(6) -0.003(5)
C9 0.101(8) 0.043(5) 0.070(6) 0.029(4) -0.008(6) -0.006(5)
C10 0.048(5) 0.043(4) 0.050(5) 0.017(4) 0.014(4) 0.005(4)
C11 0.058(5) 0.040(4) 0.052(5) 0.014(4) 0.011(4) 0.001(4)
C12 0.058(6) 0.035(4) 0.066(5) 0.021(4) 0.011(4) 0.012(4)
C13 0.051(5) 0.043(4) 0.041(4) 0.009(3) 0.008(4) 0.009(4)
C14 0.046(5) 0.036(4) 0.040(4) 0.015(3) 0.012(4) 0.011(4)
C15 0.035(4) 0.041(4) 0.056(5) 0.015(4) 0.009(4) 0.012(4)
C16 0.052(5) 0.056(5) 0.064(5) 0.023(4) 0.016(4) 0.010(4)
C17 0.048(5) 0.062(5) 0.066(5) 0.017(4) 0.015(4) 0.016(4)
C18 0.050(5) 0.053(5) 0.061(5) 0.023(4) 0.007(4) 0.020(4)
C19 0.044(5) 0.045(4) 0.046(5) 0.017(4) 0.019(4) 0.009(4)
C20 0.046(5) 0.060(5) 0.050(5) 0.023(4) 0.006(4) 0.002(4)
C21 0.045(5) 0.091(7) 0.096(7) 0.052(6) 0.021(5) 0.022(5)
C22 0.035(5) 0.137(9) 0.076(7) 0.038(7) 0.006(5) 0.016(6)
C23 0.048(6) 0.132(9) 0.049(6) 0.013(6) -0.004(5) -0.012(6)
C24 0.045(5) 0.090(7) 0.062(6) 0.004(5) 0.020(5) 0.004(5)
C25 0.060(6) 0.073(6) 0.090(7) 0.032(6) 0.032(5) 0.015(5)
C26 0.064(6) 0.056(5) 0.054(5) 0.014(4) 0.021(4) 0.005(4)
C27 0.055(5) 0.053(5) 0.058(5) 0.016(4) 0.025(4) 0.002(4)
C28 0.088(7) 0.043(5) 0.080(7) 0.016(5) 0.020(5) 0.012(5)
C29 0.141(10) 0.063(7) 0.075(7) 0.005(5) 0.042(7) 0.011(7)
C30 0.134(10) 0.073(7) 0.099(9) 0.014(7) 0.052(8) 0.037(7)
C31 0.102(8) 0.077(7) 0.094(8) 0.035(6) 0.037(7) 0.031(6)
C32 0.048(5) 0.056(5) 0.048(5) 0.009(4) 0.009(4) 0.006(4)
C33 0.036(4) 0.055(5) 0.051(5) 0.023(4) 0.007(4) 0.011(4)
C34 0.063(6) 0.055(5) 0.054(5) 0.015(4) 0.003(4) -0.005(4)
C35 0.069(6) 0.065(6) 0.057(5) 0.002(5) 0.001(5) -0.010(5)
C36 0.087(7) 0.086(7) 0.057(6) 0.032(5) -0.008(5) 0.001(6)
C37 0.069(6) 0.054(5) 0.080(7) 0.021(5) 0.005(5) 0.005(5)
C38 0.052(5) 0.062(6) 0.081(6) 0.021(5) 0.022(5) 0.017(4)
C39 0.039(4) 0.047(4) 0.048(5) 0.006(4) 0.007(4) 0.004(4)
C40 0.033(4) 0.037(4) 0.051(5) 0.010(4) 0.008(4) -0.001(3)
C41 0.046(5) 0.064(5) 0.048(5) 0.014(4) 0.009(4) -0.004(4)
C42 0.075(7) 0.068(6) 0.070(6) -0.009(5) 0.019(5) -0.015(5)
C43 0.078(7) 0.049(5) 0.086(7) 0.012(5) 0.028(6) 0.000(5)
C44 0.061(6) 0.069(6) 0.056(5) 0.031(5) 0.019(4) 0.005(5)

loop_
_atom_type_symbol
_atom_type_description
_atom_type_scat_dispersion_real
_atom_type_scat_dispersion_imag
_atom_type_scat_source
C C 0.0033 0.0016 'International Tables Vol C Tables 4.2.6.8 and 6.1.1.4'
H H 0.0000 0.0000 'International Tables Vol C Tables 4.2.6.8 and 6.1.1.4'
N N 0.0061 0.0033 'International Tables Vol C Tables 4.2.6.8 and 6.1.1.4'
O O 0.0106 0.0060 'International Tables Vol C Tables 4.2.6.8 and 6.1.1.4'
Ga Ga 0.2307 1.6083 'International Tables Vol C Tables 4.2.6.8 and 6.1.1.4'

loop_
_geom_angle_atom_site_label_1
_geom_angle_atom_site_label_2
_geom_angle_atom_site_label_3
_geom_angle
_geom_angle_site_symmetry_1
_geom_angle_site_symmetry_3
_geom_angle_publ_flag
O4 Ga1 O1 100.6(2) . . ?
O4 Ga1 N3 92.7(2) . . ?
O1 Ga1 N3 91.7(2) . . ?
O4 Ga1 O6 94.79(19) . . ?
O1 Ga1 O6 160.96(19) . . ?
N3 Ga1 O6 98.8(2) . . ?
O4 Ga1 N1 91.6(2) . . ?
O1 Ga1 N1 82.3(2) . . ?
N3 Ga1 N1 173.2(2) . . ?
O6 Ga1 N1 86.1(2) . . ?
O4 Ga1 O3 167.13(19) . . ?
O1 Ga1 O3 90.27(18) . . ?
N3 Ga1 O3 80.0(2) . . ?
O6 Ga1 O3 76.10(17) . . ?
N1 Ga1 O3 96.8(2) . . ?
O5 Ga2 O2 102.3(2) . . ?
O5 Ga2 O6 165.2(2) . . ?
O2 Ga2 O6 90.04(18) . . ?
O5 Ga2 N4 92.5(2) . . ?
O2 Ga2 N4 89.0(2) . . ?
O6 Ga2 N4 79.4(2) . . ?
O5 Ga2 O3 93.46(19) . . ?
O2 Ga2 O3 160.24(18) . . ?
O6 Ga2 O3 76.39(17) . . ?
N4 Ga2 O3 102.2(2) . . ?
O5 Ga2 N2 91.1(2) . . ?
O2 Ga2 N2 81.8(2) . . ?
O6 Ga2 N2 98.85(19) . . ?
N4 Ga2 N2 170.7(2) . . ?
O3 Ga2 N2 86.2(2) . . ?
C6 O1 Ga1 113.8(4) . . ?
C15 O2 Ga2 115.0(4) . . ?
C19 O3 Ga2 118.2(4) . . ?
C19 O3 Ga1 112.0(4) . . ?
Ga2 O3 Ga1 103.0(2) . . ?
C27 O4 Ga1 127.2(5) . . ?
C33 O5 Ga2 127.8(4) . . ?
C40 O6 Ga1 118.9(4) . . ?
C40 O6 Ga2 112.7(4) . . ?
Ga1 O6 Ga2 104.1(2) . . ?
C1 N1 C5 119.1(6) . . ?
C1 N1 Ga1 130.6(5) . . ?
C5 N1 Ga1 110.3(5) . . ?
C10 N2 C14 120.9(6) . . ?
C10 N2 Ga2 129.4(5) . . ?
C14 N2 Ga2 109.5(4) . . ?
C25 N3 C20 122.1(7) . . ?
C25 N3 Ga1 125.7(6) . . ?
C20 N3 Ga1 112.0(5) . . ?
C38 N4 C39 122.9(7) . . ?
C38 N4 Ga2 123.9(6) . . ?
C39 N4 Ga2 112.2(4) . . ?
N1 C1 C2 122.7(7) . . ?
C3 C2 C1 117.5(8) . . ?
C2 C3 C4 121.7(7) . . ?
C5 C4 C9 119.6(8) . . ?
C5 C4 C3 115.7(7) . . ?
C9 C4 C3 124.7(8) . . ?
N1 C5 C4 123.2(7) . . ?
N1 C5 C6 115.0(6) . . ?
C4 C5 C6 121.8(7) . . ?
O1 C6 C7 124.8(7) . . ?
O1 C6 C5 118.6(6) . . ?
C7 C6 C5 116.7(7) . . ?
C8 C7 C6 120.8(8) . . ?
C9 C8 C7 123.8(8) . . ?
C8 C9 C4 117.3(8) . . ?
N2 C10 C11 119.9(7) . . ?
C12 C11 C10 120.3(7) . . ?
C11 C12 C13 120.3(7) . . ?
C12 C13 C14 116.8(7) . . ?
C12 C13 C18 125.3(7) . . ?
C14 C13 C18 117.9(6) . . ?
N2 C14 C13 121.7(6) . . ?
N2 C14 C15 115.8(6) . . ?
C13 C14 C15 122.4(7) . . ?
O2 C15 C16 126.3(6) . . ?
O2 C15 C14 117.8(6) . . ?
C16 C15 C14 115.8(7) . . ?
C17 C16 C15 122.7(7) . . ?
C18 C17 C16 121.8(7) . . ?
C17 C18 C13 119.3(7) . . ?
O3 C19 C24 124.8(7) . . ?
O3 C19 C20 118.1(6) . . ?
C24 C19 C20 117.1(7) . . ?
C21 C20 C19 119.9(7) . . ?
C21 C20 N3 127.4(8) . . ?
C19 C20 N3 112.6(6) . . ?
C22 C21 C20 119.6(8) . . ?
C23 C22 C21 122.3(9) . . ?
C22 C23 C24 118.4(8) . . ?
C19 C24 C23 122.7(8) . . ?
N3 C25 C26 124.1(9) . . ?
C27 C26 C25 124.8(8) . . ?
C27 C26 C31 120.2(8) . . ?
C25 C26 C31 114.9(8) . . ?
O4 C27 C28 118.8(8) . . ?
O4 C27 C26 125.4(8) . . ?
C28 C27 C26 115.8(8) . . ?
C29 C28 C27 123.1(9) . . ?
C28 C29 C30 120.8(9) . . ?
C31 C30 C29 119.4(10) . . ?
C30 C31 C26 120.7(9) . . ?
C33 C32 C37 119.8(7) . . ?
C33 C32 C38 123.5(7) . . ?
C37 C32 C38 116.6(7) . . ?
O5 C33 C32 124.6(7) . . ?
O5 C33 C34 117.1(7) . . ?
C32 C33 C34 118.2(7) . . ?
C35 C34 C33 120.5(7) . . ?
C34 C35 C36 121.1(8) . . ?
C37 C36 C35 119.1(8) . . ?
C36 C37 C32 121.2(8) . . ?
N4 C38 C32 127.0(8) . . ?
C44 C39 C40 120.8(7) . . ?
C44 C39 N4 126.7(6) . . ?
C40 C39 N4 112.5(6) . . ?
O6 C40 C41 123.0(6) . . ?
O6 C40 C39 118.4(6) . . ?
C41 C40 C39 118.7(6) . . ?
C42 C41 C40 120.9(7) . . ?
C41 C42 C43 118.9(8) . . ?
C44 C43 C42 122.4(8) . . ?
C43 C44 C39 118.3(7) . . ?

loop_
_geom_bond_atom_site_label_1
_geom_bond_atom_site_label_2
_geom_bond_distance
_geom_bond_site_symmetry_2
_geom_bond_publ_flag
Ga1 O4 1.895(5) . ?
Ga1 O1 1.934(4) . ?
Ga1 N3 2.029(6) . ?
Ga1 O6 2.044(4) . ?
Ga1 N1 2.064(5) . ?
Ga1 O3 2.072(4) . ?
Ga2 O5 1.898(5) . ?
Ga2 O2 1.944(4) . ?
Ga2 O6 2.049(5) . ?
Ga2 N4 2.050(6) . ?
Ga2 O3 2.053(4) . ?
Ga2 N2 2.084(5) . ?
O1 C6 1.332(8) . ?
O2 C15 1.314(7) . ?
O3 C19 1.335(8) . ?
O4 C27 1.297(8) . ?
O5 C33 1.337(7) . ?
O6 C40 1.364(7) . ?
N1 C1 1.321(8) . ?
N1 C5 1.361(8) . ?
N2 C10 1.333(7) . ?
N2 C14 1.366(8) . ?
N3 C25 1.253(9) . ?
N3 C20 1.467(9) . ?
N4 C38 1.238(8) . ?
N4 C39 1.464(8) . ?
C1 C2 1.407(9) . ?
C2 C3 1.370(10) . ?
C3 C4 1.418(10) . ?
C4 C5 1.392(9) . ?
C4 C9 1.416(10) . ?
C5 C6 1.418(9) . ?
C6 C7 1.392(9) . ?
C7 C8 1.368(10) . ?
C8 C9 1.364(11) . ?
C10 C11 1.410(9) . ?
C11 C12 1.376(9) . ?
C12 C13 1.406(9) . ?
C13 C14 1.415(9) . ?
C13 C18 1.426(9) . ?
C14 C15 1.428(8) . ?
C15 C16 1.386(9) . ?
C16 C17 1.381(9) . ?
C17 C18 1.365(9) . ?
C19 C24 1.381(9) . ?
C19 C20 1.433(9) . ?
C20 C21 1.401(10) . ?
C21 C22 1.367(11) . ?
C22 C23 1.365(11) . ?
C23 C24 1.393(11) . ?
C25 C26 1.437(10) . ?
C26 C27 1.408(10) . ?
C26 C31 1.440(10) . ?
C27 C28 1.391(10) . ?
C28 C29 1.367(10) . ?
C29 C30 1.382(12) . ?
C30 C31 1.340(11) . ?
C32 C33 1.393(9) . ?
C32 C37 1.404(9) . ?
C32 C38 1.454(10) . ?
C33 C34 1.402(9) . ?
C34 C35 1.376(9) . ?
C35 C36 1.382(10) . ?
C36 C37 1.360(10) . ?
C39 C44 1.385(9) . ?
C39 C40 1.406(9) . ?
C40 C41 1.372(9) . ?
C41 C42 1.371(10) . ?
C42 C43 1.385(10) . ?
C43 C44 1.352(10) . ?
